data_2237455
loop_
_publ_author_name
'Pekdemir, Merve'
'I\,s\?ik, \,Samil'
'Macit, Mustafa'
'Alaman A\(gar, Ay\,sen'
'Soylu, Mustafa Serkan'

_publ_section_title
;
 (<i>E</i>)-(2,5-Difluorobenzyl)[(2-ethoxynaphthalen-1-yl)methylidene]amine
;
_journal_coeditor_code CV5376
_journal_issue 3
_journal_name_full 'Acta Crystallographica Section E'
_journal_page_first o361
_journal_paper_doi 10.1107/S1600536813001967
_journal_volume 69
_journal_year 2013
_chemical_formula_iupac 'C20 H17 F2 N O'
_chemical_formula_moiety 'C20 H17 F2 N O'
_chemical_formula_sum 'C20 H17 F2 N O'
_chemical_formula_weight 325.35
_chemical_name_systematic
;
(<i>E</i>)-(2,5-Difluorobenzyl)[(2-ethoxynaphthalen-1-yl)methylidene]amine
;
_space_group_IT_number 14
_symmetry_cell_setting monoclinic
_symmetry_space_group_name_Hall '-P 2ybc'
_symmetry_space_group_name_H-M 'P 1 21/c 1'
_atom_sites_solution_hydrogens geom
_atom_sites_solution_primary direct
_atom_sites_solution_secondary difmap
_audit_creation_method SHELXL-97
_cell_angle_alpha 90.00
_cell_angle_beta 108.672(8)
_cell_angle_gamma 90.00
_cell_formula_units_Z 4
_cell_length_a 12.5963(8)
_cell_length_b 14.3010(8)
_cell_length_c 9.8693(8)
_cell_measurement_reflns_used 1869
_cell_measurement_temperature 293(2)
_cell_measurement_theta_max 29.2680
_cell_measurement_theta_min 3.3147
_cell_volume 1684.3(2)
_computing_cell_refinement 'CrysAlis PRO (Oxford Diffraction, 2007)'
_computing_data_collection 'CrysAlis PRO (Oxford Diffraction, 2007)'
_computing_data_reduction 'CrysAlis PRO (Oxford Diffraction, 2007)'
_computing_molecular_graphics 'ORTEP-3 for Windows (Farrugia, 2012)'
_computing_publication_material 'WinGX (Farrugia, 2012)'
_computing_structure_refinement 'SHELXL97 (Sheldrick, 2008)'
_computing_structure_solution 'SHELXS97 (Sheldrick, 2008)'
_diffrn_ambient_temperature 293(2)
_diffrn_detector_area_resol_mean 16.0454
_diffrn_measured_fraction_theta_full 0.998
_diffrn_measured_fraction_theta_max 0.998
_diffrn_measurement_device_type 'Oxford Diffraction SuperNova Eos'
_diffrn_measurement_method '\w scans'
_diffrn_radiation_monochromator graphite
_diffrn_radiation_source 'fine-focus sealed tube'
_diffrn_radiation_type MoK\a
_diffrn_radiation_wavelength 0.71073
_diffrn_reflns_av_R_equivalents 0.0183
_diffrn_reflns_av_sigmaI/netI 0.0355
_diffrn_reflns_limit_h_max 14
_diffrn_reflns_limit_h_min -13
_diffrn_reflns_limit_k_max 17
_diffrn_reflns_limit_k_min -17
_diffrn_reflns_limit_l_max 11
_diffrn_reflns_limit_l_min -11
_diffrn_reflns_number 5942
_diffrn_reflns_theta_full 25.00
_diffrn_reflns_theta_max 25.00
_diffrn_reflns_theta_min 3.32
_exptl_absorpt_coefficient_mu 0.094
_exptl_absorpt_correction_T_max 1.00000
_exptl_absorpt_correction_T_min 0.70331
_exptl_absorpt_correction_type multi-scan
_exptl_absorpt_process_details '(CrysAlis PRO; Oxford Diffraction, 2007)'
_exptl_crystal_colour yellow
_exptl_crystal_density_diffrn 1.283
_exptl_crystal_density_method 'not measured'
_exptl_crystal_description block
_exptl_crystal_F_000 680
_exptl_crystal_size_max 0.30
_exptl_crystal_size_mid 0.25
_exptl_crystal_size_min 0.25
_refine_diff_density_max 0.179
_refine_diff_density_min -0.178
_refine_ls_extinction_method none
_refine_ls_goodness_of_fit_ref 1.062
_refine_ls_hydrogen_treatment constr
_refine_ls_matrix_type full
_refine_ls_number_parameters 217
_refine_ls_number_reflns 2958
_refine_ls_number_restraints 0
_refine_ls_restrained_S_all 1.062
_refine_ls_R_factor_all 0.0869
_refine_ls_R_factor_gt 0.0583
_refine_ls_shift/su_max 0.000
_refine_ls_shift/su_mean 0.000
_refine_ls_structure_factor_coef Fsqd
_refine_ls_weighting_details 'calc w=1/[\s^2^(Fo^2^)+(0.0491P)^2^+0.5882P] where P=(Fo^2^+2Fc^2^)/3'
_refine_ls_weighting_scheme calc
_refine_ls_wR_factor_gt 0.1307
_refine_ls_wR_factor_ref 0.1510
_reflns_number_gt 1997
_reflns_number_total 2958
_reflns_threshold_expression I>2\s(I)
_cod_data_source_file cv5376.cif
_cod_data_source_block I
_cod_original_sg_symbol_H-M 'P 21/c'
_cod_database_code 2237455
_cod_database_fobs_code 2237455

loop_
_symmetry_equiv_pos_as_xyz
'x, y, z'
'-x, y+1/2, -z+1/2'
'-x, -y, -z'
'x, -y-1/2, z-1/2'

loop_
_atom_site_type_symbol
_atom_site_label
_atom_site_fract_x
_atom_site_fract_y
_atom_site_fract_z
_atom_site_U_iso_or_equiv
_atom_site_adp_type
_atom_site_calc_flag
_atom_site_refinement_flags
_atom_site_occupancy
_atom_site_symmetry_multiplicity
C C1 0.05443(18) 0.09513(16) 0.9269(2) 0.0475(6) Uani d . 1 1
C C2 -0.04096(19) 0.08982(16) 0.8003(3) 0.0505(6) Uani d . 1 1
C C3 -0.0486(2) 0.02790(19) 0.6849(3) 0.0648(7) Uani d . 1 1
H H3 0.0107 -0.0121 0.6900 0.078 Uiso calc R 1 1
C C4 -0.1420(3) 0.0264(2) 0.5666(3) 0.0792(9) Uani d . 1 1
H H4 -0.1445 -0.0140 0.4918 0.095 Uiso calc R 1 1
C C5 -0.2335(2) 0.0840(2) 0.5559(3) 0.0802(9) Uani d . 1 1
H H5 -0.2967 0.0816 0.4750 0.096 Uiso calc R 1 1
C C6 -0.2300(2) 0.1434(2) 0.6633(3) 0.0690(8) Uani d . 1 1
H H6 -0.2917 0.1812 0.6561 0.083 Uiso calc R 1 1
C C7 -0.1346(2) 0.14949(18) 0.7868(3) 0.0558(6) Uani d . 1 1
C C8 -0.1289(2) 0.2129(2) 0.8967(3) 0.0669(7) Uani d . 1 1
H H8 -0.1897 0.2520 0.8879 0.080 Uiso calc R 1 1
C C9 -0.0383(2) 0.21936(19) 1.0152(3) 0.0657(7) Uani d . 1 1
H H9 -0.0369 0.2628 1.0859 0.079 Uiso calc R 1 1
C C10 0.0540(2) 0.15986(17) 1.0311(3) 0.0529(6) Uani d . 1 1
C C11 0.1491(2) 0.2230(2) 1.2652(3) 0.0759(8) Uani d . 1 1
H H11A 0.0884 0.2049 1.3004 0.091 Uiso calc R 1 1
H H11B 0.1386 0.2879 1.2353 0.091 Uiso calc R 1 1
C C12 0.2588(3) 0.2110(2) 1.3797(3) 0.0938(10) Uani d . 1 1
H H12A 0.2606 0.2491 1.4604 0.141 Uiso calc R 1 1
H H12B 0.3182 0.2296 1.3441 0.141 Uiso calc R 1 1
H H12C 0.2685 0.1466 1.4084 0.141 Uiso calc R 1 1
C C13 0.15149(19) 0.03193(16) 0.9571(3) 0.0515(6) Uani d . 1 1
H H13 0.1901 0.0185 1.0524 0.062 Uiso calc R 1 1
C C14 0.2785(2) -0.07076(19) 0.9136(3) 0.0690(8) Uani d . 1 1
H H14A 0.2510 -0.1338 0.8875 0.083 Uiso calc R 1 1
H H14B 0.3083 -0.0676 1.0171 0.083 Uiso calc R 1 1
C C15 0.37095(19) -0.05036(18) 0.8517(3) 0.0578(7) Uani d . 1 1
C C16 0.4542(2) -0.1146(2) 0.8634(3) 0.0749(8) Uani d . 1 1
C C17 0.5395(3) -0.1034(3) 0.8079(4) 0.0963(11) Uani d . 1 1
H H17 0.5931 -0.1499 0.8179 0.116 Uiso calc R 1 1
C C18 0.5443(3) -0.0221(3) 0.7371(4) 0.1016(12) Uani d . 1 1
H H18 0.6008 -0.0124 0.6967 0.122 Uiso calc R 1 1
C C19 0.4647(3) 0.0442(3) 0.7271(4) 0.0894(10) Uani d . 1 1
C C20 0.3785(2) 0.0321(2) 0.7833(3) 0.0738(8) Uani d . 1 1
H H20 0.3259 0.0792 0.7750 0.089 Uiso calc R 1 1
F F1 0.45086(15) -0.19516(13) 0.9363(3) 0.1126(7) Uani d . 1 1
F F2 0.46988(19) 0.12570(19) 0.6602(3) 0.1524(10) Uani d . 1 1
N N1 0.18605(17) -0.00533(16) 0.8631(2) 0.0647(6) Uani d . 1 1
O O1 0.14961(14) 0.16450(12) 1.14686(18) 0.0653(5) Uani d . 1 1

loop_
_atom_site_aniso_label
_atom_site_aniso_U_11
_atom_site_aniso_U_22
_atom_site_aniso_U_33
_atom_site_aniso_U_12
_atom_site_aniso_U_13
_atom_site_aniso_U_23
C1 0.0479(13) 0.0437(13) 0.0606(14) 0.0002(11) 0.0309(11) 0.0012(11)
C2 0.0504(13) 0.0479(13) 0.0615(14) -0.0059(11) 0.0294(11) 0.0034(12)
C3 0.0580(15) 0.0659(17) 0.0731(17) -0.0086(13) 0.0248(13) -0.0090(14)
C4 0.0711(19) 0.086(2) 0.079(2) -0.0214(17) 0.0224(16) -0.0187(17)
C5 0.0602(18) 0.094(2) 0.080(2) -0.0175(17) 0.0126(15) 0.0027(19)
C6 0.0533(15) 0.0746(18) 0.0803(19) -0.0004(14) 0.0233(14) 0.0203(17)
C7 0.0538(14) 0.0550(15) 0.0662(15) 0.0011(12) 0.0299(12) 0.0122(13)
C8 0.0624(16) 0.0677(18) 0.0804(19) 0.0171(14) 0.0367(15) 0.0094(15)
C9 0.0726(18) 0.0666(17) 0.0673(17) 0.0152(15) 0.0356(15) -0.0071(14)
C10 0.0554(14) 0.0545(15) 0.0566(14) 0.0043(12) 0.0289(12) 0.0005(12)
C11 0.083(2) 0.080(2) 0.0684(18) 0.0049(16) 0.0296(15) -0.0219(16)
C12 0.091(2) 0.105(3) 0.079(2) 0.006(2) 0.0167(17) -0.0266(19)
C13 0.0515(13) 0.0468(14) 0.0621(14) -0.0025(11) 0.0265(11) -0.0008(12)
C14 0.0623(16) 0.0550(16) 0.098(2) 0.0051(13) 0.0371(15) -0.0117(15)
C15 0.0460(13) 0.0582(15) 0.0671(16) -0.0007(12) 0.0152(11) -0.0197(13)
C16 0.0596(17) 0.0640(18) 0.106(2) 0.0023(15) 0.0332(16) -0.0129(17)
C17 0.0589(19) 0.105(3) 0.135(3) 0.0102(19) 0.044(2) -0.017(2)
C18 0.062(2) 0.142(4) 0.112(3) -0.005(2) 0.0430(19) -0.001(3)
C19 0.067(2) 0.103(3) 0.096(2) -0.0109(19) 0.0223(17) 0.017(2)
C20 0.0589(16) 0.076(2) 0.0832(19) 0.0036(15) 0.0179(15) -0.0035(16)
F1 0.0883(13) 0.0712(12) 0.192(2) 0.0199(10) 0.0639(14) 0.0089(13)
F2 0.1138(17) 0.161(2) 0.186(2) -0.0072(16) 0.0539(17) 0.078(2)
N1 0.0534(12) 0.0723(15) 0.0744(14) 0.0099(11) 0.0288(11) -0.0132(12)
O1 0.0654(11) 0.0716(12) 0.0626(11) 0.0083(9) 0.0257(9) -0.0139(9)

loop_
_atom_type_symbol
_atom_type_description
_atom_type_scat_dispersion_real
_atom_type_scat_dispersion_imag
_atom_type_scat_source
C C 0.0033 0.0016 'International Tables Vol C Tables 4.2.6.8 and 6.1.1.4'
H H 0.0000 0.0000 'International Tables Vol C Tables 4.2.6.8 and 6.1.1.4'
F F 0.0171 0.0103 'International Tables Vol C Tables 4.2.6.8 and 6.1.1.4'
N N 0.0061 0.0033 'International Tables Vol C Tables 4.2.6.8 and 6.1.1.4'
O O 0.0106 0.0060 'International Tables Vol C Tables 4.2.6.8 and 6.1.1.4'

loop_
_geom_angle_atom_site_label_1
_geom_angle_atom_site_label_2
_geom_angle_atom_site_label_3
_geom_angle
C10 C1 C2 118.8(2)
C10 C1 C13 117.4(2)
C2 C1 C13 123.7(2)
C3 C2 C7 117.1(2)
C3 C2 C1 123.7(2)
C7 C2 C1 119.2(2)
C4 C3 C2 120.9(3)
C4 C3 H3 119.5
C2 C3 H3 119.5
C3 C4 C5 121.3(3)
C3 C4 H4 119.3
C5 C4 H4 119.3
C6 C5 C4 119.7(3)
C6 C5 H5 120.2
C4 C5 H5 120.2
C5 C6 C7 121.4(3)
C5 C6 H6 119.3
C7 C6 H6 119.3
C8 C7 C6 121.8(2)
C8 C7 C2 118.7(2)
C6 C7 C2 119.6(2)
C9 C8 C7 122.4(2)
C9 C8 H8 118.8
C7 C8 H8 118.8
C8 C9 C10 119.6(2)
C8 C9 H9 120.2
C10 C9 H9 120.2
O1 C10 C1 116.1(2)
O1 C10 C9 122.5(2)
C1 C10 C9 121.4(2)
O1 C11 C12 107.7(2)
O1 C11 H11A 110.2
C12 C11 H11A 110.2
O1 C11 H11B 110.2
C12 C11 H11B 110.2
H11A C11 H11B 108.5
C11 C12 H12A 109.5
C11 C12 H12B 109.5
H12A C12 H12B 109.5
C11 C12 H12C 109.5
H12A C12 H12C 109.5
H12B C12 H12C 109.5
N1 C13 C1 124.7(2)
N1 C13 H13 117.6
C1 C13 H13 117.6
N1 C14 C15 112.0(2)
N1 C14 H14A 109.2
C15 C14 H14A 109.2
N1 C14 H14B 109.2
C15 C14 H14B 109.2
H14A C14 H14B 107.9
C16 C15 C20 116.4(3)
C16 C15 C14 120.4(3)
C20 C15 C14 123.3(2)
C17 C16 F1 118.2(3)
C17 C16 C15 124.6(3)
F1 C16 C15 117.3(3)
C16 C17 C18 118.4(3)
C16 C17 H17 120.8
C18 C17 H17 120.8
C19 C18 C17 118.5(3)
C19 C18 H18 120.8
C17 C18 H18 120.8
F2 C19 C18 119.1(3)
F2 C19 C20 118.2(3)
C18 C19 C20 122.7(3)
C15 C20 C19 119.5(3)
C15 C20 H20 120.3
C19 C20 H20 120.3
C13 N1 C14 116.6(2)
C10 O1 C11 118.26(19)

loop_
_geom_bond_atom_site_label_1
_geom_bond_atom_site_label_2
_geom_bond_distance
C1 C10 1.385(3)
C1 C2 1.432(3)
C1 C13 1.472(3)
C2 C3 1.421(3)
C2 C7 1.427(3)
C3 C4 1.366(4)
C3 H3 0.9300
C4 C5 1.394(4)
C4 H4 0.9300
C5 C6 1.348(4)
C5 H5 0.9300
C6 C7 1.414(3)
C6 H6 0.9300
C7 C8 1.398(4)
C8 C9 1.351(4)
C8 H8 0.9300
C9 C10 1.408(3)
C9 H9 0.9300
C10 O1 1.371(3)
C11 O1 1.438(3)
C11 C12 1.489(4)
C11 H11A 0.9700
C11 H11B 0.9700
C12 H12A 0.9600
C12 H12B 0.9600
C12 H12C 0.9600
C13 N1 1.262(3)
C13 H13 0.9300
C14 N1 1.452(3)
C14 C15 1.507(3)
C14 H14A 0.9700
C14 H14B 0.9700
C15 C16 1.371(3)
C15 C20 1.377(4)
C16 C17 1.363(4)
C16 F1 1.366(3)
C17 C18 1.368(5)
C17 H17 0.9300
C18 C19 1.361(5)
C18 H18 0.9300
C19 F2 1.352(4)
C19 C20 1.379(4)
C20 H20 0.9300

loop_
_geom_hbond_atom_site_label_D
_geom_hbond_atom_site_label_H
_geom_hbond_atom_site_label_A
_geom_hbond_site_symmetry_A
_geom_hbond_distance_DH
_geom_hbond_distance_HA
_geom_hbond_distance_DA
_geom_hbond_angle_DHA
C3 H3 N1 . 0.93 2.32 2.955(3) 125
C6 H6 F1 2_556 0.93 2.61 3.505(4) 162

loop_
_geom_torsion_atom_site_label_1
_geom_torsion_atom_site_label_2
_geom_torsion_atom_site_label_3
_geom_torsion_atom_site_label_4
_geom_torsion
C10 C1 C2 C3 178.3(2)
C13 C1 C2 C3 -5.1(3)
C10 C1 C2 C7 -1.6(3)
C13 C1 C2 C7 175.0(2)
C7 C2 C3 C4 0.1(4)
C1 C2 C3 C4 -179.8(2)
C2 C3 C4 C5 -1.1(4)
C3 C4 C5 C6 0.7(5)
C4 C5 C6 C7 0.8(4)
C5 C6 C7 C8 178.0(3)
C5 C6 C7 C2 -1.8(4)
C3 C2 C7 C8 -178.5(2)
C1 C2 C7 C8 1.4(3)
C3 C2 C7 C6 1.3(3)
C1 C2 C7 C6 -178.8(2)
C6 C7 C8 C9 179.9(3)
C2 C7 C8 C9 -0.3(4)
C7 C8 C9 C10 -0.8(4)
C2 C1 C10 O1 -177.18(19)
C13 C1 C10 O1 6.1(3)
C2 C1 C10 C9 0.6(3)
C13 C1 C10 C9 -176.2(2)
C8 C9 C10 O1 178.2(2)
C8 C9 C10 C1 0.6(4)
C10 C1 C13 N1 -153.0(2)
C2 C1 C13 N1 30.4(3)
N1 C14 C15 C16 -166.9(2)
N1 C14 C15 C20 14.0(4)
C20 C15 C16 C17 -2.6(4)
C14 C15 C16 C17 178.3(3)
C20 C15 C16 F1 177.2(2)
C14 C15 C16 F1 -1.9(4)
F1 C16 C17 C18 -178.8(3)
C15 C16 C17 C18 1.0(5)
C16 C17 C18 C19 0.9(5)
C17 C18 C19 F2 178.6(3)
C17 C18 C19 C20 -1.1(5)
C16 C15 C20 C19 2.2(4)
C14 C15 C20 C19 -178.7(3)
F2 C19 C20 C15 179.8(3)
C18 C19 C20 C15 -0.5(5)
C1 C13 N1 C14 -175.9(2)
C15 C14 N1 C13 -130.8(2)
C1 C10 O1 C11 -173.3(2)
C9 C10 O1 C11 9.0(3)
C12 C11 O1 C10 176.3(2)

loop_
_cod_related_entry_id
_cod_related_entry_database
_cod_related_entry_code
1 ChemSpider 30658335
